data_2005065
loop_
_publ_author_name
'White, J. M.'
'Tham, W.-Y.'
'Green, A. J.'

_publ_section_title
;
 Bis(<i>p</i>-nitrobenzoate) Ester of
 <i>cis</i>-1,1-Dimethylsilacyclohexane-3,4-diol
;
_journal_issue 6
_journal_name_full 'Acta Crystallographica Section C'
_journal_page_first 1493
_journal_page_last 1496
_journal_paper_doi 10.1107/S0108270195016441
_journal_volume 52
_journal_year 1996
_chemical_formula_iupac 'C21 H22 N2 O8 Si1'
_chemical_formula_sum 'C21 H22 N2 O8 Si'
_chemical_formula_weight 458.5
_chemical_name_systematic
;
(4) bis-(p-nitrobenzoate) ester of
cis-1,1-dimethylsilacyclohex-3,4-diylbis- p-Nitrobenzoate
;
_space_group_IT_number 7
_symmetry_cell_setting monoclinic
_symmetry_space_group_name_Hall 'P -2yac'
_symmetry_space_group_name_H-M 'P 1 n 1'
_audit_creation_method SHELXL
_cell_angle_alpha 90.
_cell_angle_beta 101.980(10)
_cell_angle_gamma 90.
_cell_formula_units_Z 8
_cell_length_a 7.2309(9)
_cell_length_b 29.517(4)
_cell_length_c 20.717(3)
_cell_measurement_reflns_used 25
_cell_measurement_temperature 130(2)
_cell_measurement_theta_max 35
_cell_measurement_theta_min 25
_cell_volume 4325.4(10)
_computing_molecular_graphics 'ORTEPII (Johnson 1965)'
_computing_publication_material SHELXL93
_computing_structure_refinement 'SHELXL93 (Sheldrick, 1993)'
_computing_structure_solution 'SHELXS86 (Sheldrick, 1990)'
_diffrn_ambient_temperature 130(2)
_diffrn_measurement_device 'Enraf-Nonius CAD-4 MachS'
_diffrn_measurement_method \w/2\q
_diffrn_radiation_monochromator none
_diffrn_radiation_source 'fine-focus sealed tube'
_diffrn_radiation_type 'CuK\a radiation (Ni filtered)'
_diffrn_radiation_wavelength 1.54180
_diffrn_reflns_av_R_equivalents 0.0306
_diffrn_reflns_av_sigmaI/netI 0.0319
_diffrn_reflns_limit_h_max 8
_diffrn_reflns_limit_h_min 0
_diffrn_reflns_limit_k_max 34
_diffrn_reflns_limit_k_min -34
_diffrn_reflns_limit_l_max 23
_diffrn_reflns_limit_l_min -24
_diffrn_reflns_number 15806
_diffrn_reflns_theta_max 64.10
_diffrn_reflns_theta_min 2.64
_diffrn_standards_decay_% 2
_diffrn_standards_interval_time 150
_diffrn_standards_number 3
_exptl_absorpt_coefficient_mu 1.415
_exptl_absorpt_correction_T_max 0.87
_exptl_absorpt_correction_T_min 0.69
_exptl_absorpt_correction_type analytical
_exptl_crystal_colour colourless
_exptl_crystal_density_diffrn 1.408
_exptl_crystal_density_method none
_exptl_crystal_description block
_exptl_crystal_F_000 1920
_exptl_crystal_size_max 0.3
_exptl_crystal_size_mid 0.3
_exptl_crystal_size_min 0.1
_refine_diff_density_max 0.415
_refine_diff_density_min -0.396
_refine_ls_abs_structure_details 'Flack (1983) parameter = 0.01(2)'
_refine_ls_abs_structure_Flack 0.01(2)
_refine_ls_extinction_coef 0.00066(6)
_refine_ls_extinction_method 'SHELXL (Sheldrick, 1993)'
_refine_ls_goodness_of_fit_all 1.007
_refine_ls_goodness_of_fit_obs 0.992
_refine_ls_hydrogen_treatment refU
_refine_ls_matrix_type full
_refine_ls_number_parameters 1250
_refine_ls_number_reflns 7836
_refine_ls_number_restraints 2
_refine_ls_restrained_S_all 1.013
_refine_ls_restrained_S_obs 0.992
_refine_ls_R_factor_all 0.0395
_refine_ls_R_factor_obs 0.0358
_refine_ls_shift/esd_max 0.008
_refine_ls_shift/esd_mean 0.002
_refine_ls_structure_factor_coef Fsqd
_refine_ls_weighting_scheme
;
calc w = 1/[\s^2^(F~o~^2^) + (0.0691P)^2^ + 0.8214P]
where P = (F~o~^2^ + 2F~c~^2^)/3
;
_refine_ls_wR_factor_all 0.0956
_refine_ls_wR_factor_obs 0.0913
_reflns_number_observed 7518
_reflns_number_total 7839
_reflns_observed_criterion >2sigma(I)
_cod_data_source_file ta1071.cif
_cod_data_source_block jmw93
_cod_depositor_comments
;
The following automatic conversions were performed:
'_symmetry_cell_setting' value 'Monoclinic' changed to 'monoclinic'
according to '/home/saulius/struct/CIF-dictionaries/cif_core.dic'
dictionary named 'cif_core.dic' version 2.4.1 from 2010-06-29.

Automatic conversion script
Id: cif_fix_enum 1527 2010-12-29 10:47:43Z saulius 

The following automatic conversions were performed:

'_symmetry_cell_setting' value 'Monoclinic' changed to 'monoclinic'
according to /home/saulius/struct/CIF-dictionaries/cif_core.dic
dictionary named 'cif_core.dic' version 2.4.1 from 2010-06-29.

Automatic conversion script
Id: cif_fix_values 1715 2011-07-08 13:25:40Z adriana 
;
_cod_original_sg_symbol_H-M 'P n'
_cod_original_formula_sum 'C21 H22 N2 O8 Si1'
_cod_database_code 2005065
_cod_database_fobs_code 2005065

loop_
_symmetry_equiv_pos_as_xyz
'x, y, z'
'x+1/2, -y, z+1/2'

loop_
_atom_site_aniso_label
_atom_site_aniso_U_11
_atom_site_aniso_U_22
_atom_site_aniso_U_33
_atom_site_aniso_U_12
_atom_site_aniso_U_13
_atom_site_aniso_U_23
Si 0.0358(5) 0.0198(4) 0.0194(4) -0.0035(4) 0.0028(3) -0.0009(3)
C2 0.029(2) 0.0205(14) 0.0223(14) -0.0006(13) 0.0034(12) 0.0005(11)
C3 0.0272(15) 0.0174(14) 0.0152(13) -0.0006(12) -0.0017(11) -0.0008(10)
C4 0.0257(15) 0.0143(14) 0.0262(15) 0.0013(12) 0.0035(12) -0.0010(11)
C5 0.028(2) 0.022(2) 0.030(2) -0.0018(13) -0.0002(13) 0.0016(12)
C6 0.039(2) 0.027(2) 0.025(2) -0.0055(15) -0.0015(14) -0.0038(13)
C7 0.056(2) 0.027(2) 0.032(2) -0.005(2) 0.014(2) -0.0048(14)
C8 0.044(2) 0.033(2) 0.027(2) 0.001(2) 0.000(2) 0.0057(14)
C9 0.0240(15) 0.0142(14) 0.0240(14) -0.0032(11) 0.0056(12) -0.0017(11)
C10 0.0191(13) 0.0167(14) 0.0240(14) -0.0027(11) 0.0062(11) 0.0011(11)
C11 0.0279(15) 0.0177(14) 0.0216(14) 0.0004(12) 0.0066(12) 0.0031(11)
C12 0.029(2) 0.0165(14) 0.0263(15) -0.0011(12) 0.0081(13) -0.0029(12)
C13 0.0206(14) 0.0241(15) 0.0195(14) -0.0032(12) 0.0047(11) -0.0009(12)
C14 0.028(2) 0.0188(15) 0.0229(14) -0.0015(13) 0.0028(12) 0.0027(11)
C15 0.032(2) 0.0146(14) 0.0251(14) -0.0016(13) 0.0029(13) -0.0011(11)
C16 0.0248(15) 0.0162(14) 0.0219(14) -0.0057(12) 0.0056(12) 0.0000(11)
C17 0.0222(14) 0.0202(14) 0.0215(14) -0.0017(12) 0.0049(11) -0.0017(11)
C18 0.0224(14) 0.0203(15) 0.0232(14) -0.0002(12) 0.0074(12) 0.0001(11)
C19 0.028(2) 0.0191(15) 0.031(2) -0.0036(13) 0.0096(13) -0.0068(12)
C20 0.0190(14) 0.0169(14) 0.033(2) -0.0003(12) 0.0046(12) 0.0032(12)
C21 0.0254(15) 0.020(2) 0.0267(15) -0.0024(12) 0.0065(12) 0.0042(12)
C22 0.027(2) 0.0177(15) 0.0224(14) -0.0006(12) 0.0056(12) 0.0004(11)
O1 0.0316(11) 0.0165(10) 0.0183(9) -0.0031(9) 0.0010(8) -0.0009(7)
O2 0.0404(13) 0.0179(11) 0.0272(11) -0.0051(10) -0.0047(10) 0.0059(9)
O3 0.0427(14) 0.0378(13) 0.0238(11) 0.0067(12) 0.0005(10) 0.0040(10)
O4 0.054(2) 0.0308(13) 0.0301(12) -0.0028(12) -0.0016(11) -0.0098(10)
O5 0.0299(11) 0.0146(10) 0.0236(10) 0.0018(9) 0.0066(9) -0.0002(8)
O6 0.0387(13) 0.0195(10) 0.0252(11) 0.0029(9) 0.0101(10) -0.0027(8)
O7 0.057(2) 0.0224(12) 0.054(2) 0.0124(12) 0.0218(13) -0.0007(11)
O8 0.056(2) 0.0303(13) 0.052(2) 0.0148(13) -0.0076(14) 0.0080(12)
N1 0.0293(14) 0.0236(14) 0.0199(12) -0.0067(11) 0.0047(11) -0.0005(10)
N2 0.0273(14) 0.0219(14) 0.050(2) 0.0033(12) 0.0106(13) 0.0024(13)
Si2 0.0275(4) 0.0220(4) 0.0193(4) -0.0012(4) 0.0026(3) 0.0010(3)
C2' 0.026(2) 0.0198(15) 0.0228(14) -0.0023(12) 0.0026(12) -0.0005(11)
C3' 0.0280(15) 0.0150(13) 0.0163(13) 0.0000(12) 0.0050(12) 0.0006(10)
C4' 0.0264(15) 0.0167(14) 0.0200(13) 0.0020(12) 0.0006(12) 0.0021(11)
C5' 0.0253(14) 0.022(2) 0.028(2) -0.0029(13) 0.0086(12) 0.0014(12)
C6' 0.032(2) 0.028(2) 0.0216(14) -0.0036(14) 0.0042(13) 0.0035(12)
C7' 0.038(2) 0.030(2) 0.037(2) -0.001(2) -0.0035(15) 0.0041(14)
C8' 0.036(2) 0.033(2) 0.029(2) -0.0002(15) 0.0065(14) -0.0081(14)
C9' 0.0203(14) 0.0177(15) 0.0240(14) -0.0002(12) -0.0002(11) 0.0007(11)
C10' 0.0188(13) 0.0171(14) 0.0200(13) -0.0028(11) 0.0020(11) 0.0016(11)
C11' 0.0263(15) 0.0169(14) 0.0221(14) -0.0037(12) -0.0007(12) -0.0022(11)
C12' 0.029(2) 0.021(2) 0.0237(15) -0.0015(13) -0.0005(12) 0.0047(12)
C13' 0.0192(14) 0.030(2) 0.0187(14) -0.0013(12) 0.0010(11) 0.0024(12)
C14' 0.0219(14) 0.024(2) 0.0235(15) 0.0040(13) 0.0035(12) -0.0013(12)
C15' 0.0239(15) 0.0196(15) 0.0222(14) 0.0027(12) 0.0029(12) 0.0029(11)
C16' 0.0221(14) 0.0174(14) 0.0213(14) -0.0052(12) 0.0038(12) 0.0010(11)
C17' 0.0197(14) 0.0180(14) 0.0214(14) -0.0042(12) 0.0017(11) 0.0004(11)
C18' 0.0238(14) 0.0211(15) 0.0192(14) -0.0014(12) 0.0006(12) 0.0020(11)
C19' 0.0235(15) 0.024(2) 0.026(2) 0.0015(13) 0.0021(12) 0.0054(12)
C20' 0.0242(15) 0.0153(14) 0.030(2) -0.0048(12) 0.0095(12) -0.0002(12)
C21' 0.032(2) 0.021(2) 0.0250(15) -0.0013(13) 0.0061(13) -0.0005(12)
C22' 0.027(2) 0.022(2) 0.0226(14) -0.0014(13) 0.0036(12) 0.0031(12)
O1' 0.0314(11) 0.0164(10) 0.0171(9) -0.0032(9) 0.0057(8) 0.0008(8)
O2' 0.0435(13) 0.0200(11) 0.0257(11) -0.0084(10) 0.0081(10) -0.0045(9)
O3' 0.062(2) 0.051(2) 0.0297(13) 0.0231(14) 0.0149(13) 0.0009(12)
O4' 0.101(3) 0.0345(14) 0.0270(13) -0.008(2) 0.0176(15) 0.0066(11)
O5' 0.0257(10) 0.0141(9) 0.0198(9) 0.0002(8) -0.0010(8) -0.0006(7)
O6' 0.0340(12) 0.0197(10) 0.0227(10) 0.0045(9) -0.0011(9) 0.0018(8)
O7' 0.048(2) 0.0248(12) 0.0498(15) 0.0107(11) 0.0060(13) 0.0048(11)
O8' 0.053(2) 0.0304(12) 0.0402(14) 0.0027(12) 0.0215(12) -0.0080(10)
N1' 0.0296(14) 0.034(2) 0.0219(13) -0.0022(12) 0.0048(11) 0.0023(11)
N2' 0.0308(14) 0.0208(13) 0.042(2) 0.0003(11) 0.0125(12) -0.0014(12)
Si3 0.0272(4) 0.0211(4) 0.0187(4) 0.0010(3) -0.0005(3) -0.0006(3)
C2* 0.0261(15) 0.0217(15) 0.0219(14) 0.0017(13) 0.0019(12) 0.0016(11)
C3* 0.0258(14) 0.0151(14) 0.0166(13) 0.0018(12) -0.0018(11) -0.0013(10)
C4* 0.0226(14) 0.0152(14) 0.0231(14) 0.0029(12) 0.0017(12) 0.0016(11)
C5* 0.0249(15) 0.0196(15) 0.027(2) -0.0006(12) -0.0038(13) -0.0021(11)
C6* 0.032(2) 0.024(2) 0.0228(14) -0.0033(14) -0.0040(13) -0.0054(12)
C7* 0.036(2) 0.030(2) 0.026(2) 0.0003(15) 0.0060(14) -0.0072(13)
C8* 0.036(2) 0.034(2) 0.030(2) 0.004(2) 0.0007(15) 0.0087(14)
C9* 0.0205(14) 0.0164(14) 0.0224(14) -0.0005(11) 0.0040(11) -0.0006(11)
C10* 0.0185(13) 0.0202(14) 0.0190(13) -0.0017(11) 0.0056(11) -0.0007(11)
C11* 0.027(2) 0.0200(15) 0.0252(15) -0.0029(12) 0.0055(12) 0.0010(12)
C12* 0.032(2) 0.0194(15) 0.0279(15) -0.0073(13) 0.0068(13) -0.0061(12)
C13* 0.0239(15) 0.033(2) 0.0157(14) -0.0046(13) 0.0053(12) -0.0046(12)
C14* 0.029(2) 0.023(2) 0.0249(15) 0.0023(13) 0.0060(13) 0.0021(12)
C15* 0.028(2) 0.0178(14) 0.0235(14) -0.0019(12) 0.0040(12) -0.0014(11)
C16* 0.0215(14) 0.0152(14) 0.0228(14) -0.0022(11) 0.0023(11) -0.0009(11)
C17* 0.0189(13) 0.0171(14) 0.0267(15) -0.0038(12) 0.0041(12) 0.0012(11)
C18* 0.027(2) 0.0193(15) 0.0244(15) -0.0001(13) 0.0065(12) 0.0001(12)
C19* 0.028(2) 0.022(2) 0.026(2) -0.0039(13) 0.0066(13) -0.0018(12)
C20* 0.0203(14) 0.0156(14) 0.034(2) 0.0005(12) 0.0029(12) 0.0027(12)
C21* 0.026(2) 0.024(2) 0.026(2) 0.0008(13) 0.0036(13) 0.0020(12)
C22* 0.0240(15) 0.0211(15) 0.0250(15) -0.0001(12) 0.0027(12) -0.0008(12)
O1* 0.0289(11) 0.0160(10) 0.0166(9) -0.0031(9) -0.0008(8) -0.0011(7)
O2* 0.0409(13) 0.0168(11) 0.0268(11) -0.0060(10) -0.0024(10) 0.0040(8)
O3* 0.050(2) 0.051(2) 0.0253(12) 0.0076(13) -0.0033(11) -0.0019(11)
O4* 0.065(2) 0.0431(15) 0.0293(12) -0.0221(14) -0.0023(12) -0.0058(11)
O5* 0.0298(11) 0.0135(10) 0.0223(10) 0.0017(8) 0.0032(9) 0.0027(7)
O6* 0.0371(12) 0.0220(11) 0.0247(10) 0.0037(10) 0.0059(9) -0.0017(9)
O7* 0.054(2) 0.0236(12) 0.0472(14) 0.0107(12) 0.0156(13) -0.0047(11)
O8* 0.052(2) 0.0341(13) 0.0387(14) 0.0179(12) 0.0092(12) 0.0131(10)
N1* 0.0257(13) 0.039(2) 0.0206(13) -0.0080(13) 0.0037(11) -0.0015(12)
N2* 0.0303(14) 0.0218(13) 0.039(2) 0.0029(11) 0.0119(12) 0.0030(11)
Si4 0.0313(4) 0.0214(4) 0.0182(4) -0.0003(4) 0.0041(3) 0.0006(3)
C2" 0.0238(15) 0.024(2) 0.0220(14) -0.0008(12) 0.0044(12) -0.0007(11)
C3" 0.0269(15) 0.0188(14) 0.0149(13) 0.0004(12) 0.0042(12) -0.0025(10)
C4" 0.0234(15) 0.0168(14) 0.0236(14) -0.0016(12) 0.0022(12) -0.0012(11)
C5" 0.032(2) 0.021(2) 0.028(2) 0.0016(13) 0.0096(13) 0.0002(12)
C6" 0.039(2) 0.026(2) 0.0214(14) 0.0070(14) 0.0089(14) -0.0029(12)
C7" 0.043(2) 0.033(2) 0.024(2) -0.003(2) -0.0015(14) -0.0036(13)
C8" 0.044(2) 0.028(2) 0.032(2) -0.003(2) 0.013(2) 0.0090(13)
C9" 0.0218(14) 0.0144(14) 0.0211(14) 0.0014(11) 0.0001(11) -0.0003(11)
C10" 0.0186(13) 0.0189(14) 0.0188(13) 0.0003(11) -0.0008(11) -0.0011(11)
C11" 0.0212(14) 0.0203(15) 0.0231(14) 0.0021(12) 0.0004(12) 0.0012(11)
C12" 0.0241(14) 0.0209(15) 0.0202(14) -0.0002(12) -0.0005(12) -0.0054(11)
C13" 0.0228(14) 0.026(2) 0.0198(14) 0.0025(12) -0.0006(11) -0.0014(12)
C14" 0.035(2) 0.0204(15) 0.0247(15) 0.0052(13) 0.0078(13) 0.0034(12)
C15" 0.0268(15) 0.0176(14) 0.0247(14) 0.0056(12) 0.0051(12) -0.0020(11)
C16" 0.0233(14) 0.0192(15) 0.0241(14) 0.0049(12) 0.0041(12) 0.0006(12)
C17" 0.0219(14) 0.0170(14) 0.0217(14) 0.0038(12) 0.0043(11) 0.0001(11)
C18" 0.031(2) 0.022(2) 0.0174(14) 0.0001(13) 0.0037(12) 0.0005(12)
C19" 0.0243(15) 0.023(2) 0.0218(14) -0.0005(13) 0.0009(12) -0.0036(12)
C20" 0.0209(14) 0.0172(14) 0.029(2) 0.0036(12) 0.0049(12) 0.0016(12)
C21" 0.028(2) 0.025(2) 0.0213(14) 0.0005(13) 0.0023(12) 0.0035(12)
C22" 0.028(2) 0.022(2) 0.0188(14) -0.0008(13) -0.0003(12) -0.0004(11)
O1" 0.0315(11) 0.0195(10) 0.0160(9) 0.0038(9) 0.0048(8) -0.0011(8)
O2" 0.0409(13) 0.0194(11) 0.0235(10) 0.0050(10) 0.0074(9) 0.0027(9)
O3" 0.090(2) 0.041(2) 0.0318(13) 0.018(2) 0.0227(15) 0.0091(11)
O4" 0.0396(13) 0.0330(13) 0.0253(11) 0.0036(11) 0.0046(10) -0.0079(9)
O5" 0.0299(11) 0.0165(10) 0.0208(10) -0.0014(9) 0.0024(9) 0.0015(8)
O6" 0.0340(12) 0.0198(10) 0.0221(10) -0.0009(9) -0.0015(9) -0.0014(8)
O7" 0.049(2) 0.0259(12) 0.0402(13) -0.0117(11) -0.0023(12) -0.0031(10)
O8" 0.0490(15) 0.0310(12) 0.0330(13) -0.0078(11) 0.0066(11) 0.0110(10)
N1" 0.0325(14) 0.0266(14) 0.0228(13) 0.0048(12) 0.0016(11) -0.0026(11)
N2" 0.0231(13) 0.0235(14) 0.0359(15) -0.0014(11) 0.0012(11) 0.0026(12)

loop_
_atom_site_label
_atom_site_occupancy
_atom_site_fract_x
_atom_site_fract_y
_atom_site_fract_z
_atom_site_U_iso_or_equiv
_atom_site_thermal_displace_type
_atom_site_calc_flag
_atom_site_refinement_flags
_atom_site_type_symbol
Si 1 -1.57123(13) -0.70137(3) -0.98768(4) 0.0254(2) Uani d . Si
C2 1 -1.4436(5) -0.69442(10) -0.89996(14) 0.0242(6) Uani d . C
H2A 1 -1.3716(5) -0.72231(10) -0.88470(14) 0.014(7) Uiso calc R H
H2B 1 -1.3531(5) -0.66891(10) -0.89646(14) 0.024(8) Uiso calc R H
C3 1 -1.5869(4) -0.68513(10) -0.85716(13) 0.0208(6) Uani d . C
H3 1 -1.6571(4) -0.65682(10) -0.87358(13) 0.008(7) Uiso calc R H
C4 1 -1.7302(4) -0.72247(9) -0.85659(14) 0.0223(6) Uani d . C
H4 1 -1.8029(4) -0.71588(9) -0.82155(14) 0.017(7) Uiso calc R H
C5 1 -1.8677(5) -0.72660(10) -0.92305(15) 0.0276(7) Uani d . C
H5A 1 -1.9364(5) -0.69755(10) -0.93256(15) 0.025(9) Uiso calc R H
H5B 1 -1.9620(5) -0.75024(10) -0.91932(15) 0.031(9) Uiso calc R H
C6 1 -1.7774(5) -0.73834(11) -0.98173(15) 0.0313(7) Uani d . C
H6A 1 -1.8742(5) -0.73549(11) -1.02300(15) 0.014(7) Uiso calc R H
H6B 1 -1.7350(5) -0.77029(11) -0.97772(15) 0.025(9) Uiso calc R H
C7 1 -1.4131(6) -0.72650(12) -1.0383(2) 0.0378(8) Uani d . C
H7A 1 -1.4828(13) -0.7300(9) -1.0839(4) 0.087(18) Uiso calc R H
H7B 1 -1.3689(33) -0.7562(4) -1.0203(9) 0.048(12) Uiso calc R H
H7C 1 -1.3043(22) -0.7065(5) -1.0373(12) 0.064(14) Uiso calc R H
C8 1 -1.6580(5) -0.64454(12) -1.0213(2) 0.0360(8) Uani d . C
H8A 1 -1.6936(58) -0.6264(6) -0.9862(6) 0.113(22) Uiso calc R H
H8B 1 -1.7683(37) -0.64850(14) -1.0573(14) 0.096(19) Uiso calc R H
H8C 1 -1.5575(21) -0.6290(6) -1.0379(19) 0.144(29) Uiso calc R H
C9 1 -1.4397(4) -0.63482(10) -0.77370(14) 0.0206(6) Uani d . C
C10 1 -1.3311(4) -0.62997(9) -0.70429(14) 0.0197(6) Uani d . C
C11 1 -1.3048(4) -0.58629(10) -0.67795(14) 0.0222(6) Uani d . C
H11 1 -1.3554(4) -0.56090(10) -0.70386(14) 0.041(11) Uiso calc R H
C12 1 -1.2041(4) -0.58016(10) -0.61358(15) 0.0237(6) Uani d . C
H12 1 -1.1856(4) -0.55076(10) -0.59468(15) 0.021(8) Uiso calc R H
C13 1 -1.1320(4) -0.61802(10) -0.57803(14) 0.0213(6) Uani d . C
C14 1 -1.1532(4) -0.66139(10) -0.60326(14) 0.0235(6) Uani d . C
H14 1 -1.0991(4) -0.68651(10) -0.57742(14) 0.025(8) Uiso calc R H
C15 1 -1.2551(5) -0.66757(10) -0.66701(15) 0.0245(6) Uani d . C
H15 1 -1.2732(5) -0.69715(10) -0.68530(15) 0.032(9) Uiso calc R H
C16 1 -1.6019(4) -0.78108(10) -0.78036(13) 0.0208(6) Uani d . C
C17 1 -1.5137(4) -0.82709(10) -0.77408(14) 0.0213(6) Uani d . C
C18 1 -1.5182(4) -0.85549(10) -0.82826(15) 0.0216(6) Uani d . C
H18 1 -1.5706(4) -0.84498(10) -0.87154(15) 0.039(10) Uiso calc R H
C19 1 -1.4464(4) -0.89888(10) -0.8188(2) 0.0254(6) Uani d . C
H19 1 -1.4517(4) -0.91869(10) -0.8553(2) 0.039(10) Uiso calc R H
C20 1 -1.3666(4) -0.91314(10) -0.7555(2) 0.0230(6) Uani d . C
C21 1 -1.3567(4) -0.88526(10) -0.70110(15) 0.0238(6) Uani d . C
H21 1 -1.2990(4) -0.89550(10) -0.65816(15) 0.040(10) Uiso calc R H
C22 1 -1.4325(4) -0.84215(10) -0.71071(14) 0.0223(6) Uani d . C
H22 1 -1.4293(4) -0.82271(10) -0.67395(14) 0.028(9) Uiso calc R H
O1 1 -1.4876(3) -0.67744(7) -0.78861(9) 0.0227(4) Uani d . O
O2 1 -1.4783(3) -0.60307(7) -0.81086(10) 0.0302(5) Uani d . O
O3 1 -0.9224(4) -0.64212(8) -0.48404(11) 0.0357(5) Uani d . O
O4 1 -1.0484(4) -0.57597(8) -0.48219(12) 0.0399(6) Uani d . O
O5 1 -1.6352(3) -0.76622(6) -0.84294(10) 0.0225(4) Uani d . O
O6 1 -1.6401(3) -0.76115(7) -0.73414(10) 0.0273(5) Uani d . O
O7 1 -1.2967(4) -0.98367(8) -0.79260(13) 0.0432(6) Uani d . O
O8 1 -1.2219(4) -0.97059(8) -0.68762(13) 0.0487(7) Uani d . O
N1 1 -1.0273(4) -0.61152(8) -0.50966(12) 0.0243(6) Uani d . N
N2 1 -1.2896(4) -0.95904(9) -0.74454(15) 0.0326(6) Uani d . N
Si2 1 -2.08693(12) -1.04180(3) -0.99807(4) 0.0233(2) Uani d . Si
C2' 1 -2.1194(4) -1.05034(10) -0.91157(14) 0.0231(6) Uani d . C
H2'1 1 -2.1750(4) -1.02274(10) -0.89615(14) 0.014(7) Uiso calc R H
H2'2 1 -2.2073(4) -1.07589(10) -0.91024(14) 0.029(9) Uiso calc R H
C3' 1 -1.9281(4) -1.06045(9) -0.86626(13) 0.0197(6) Uani d . C
H3' 1 -1.8769(4) -1.08903(9) -0.88169(13) 0.010(7) Uiso calc R H
C4' 1 -1.7800(4) -1.02350(9) -0.86284(14) 0.0216(6) Uani d . C
H4' 1 -1.6669(4) -1.03146(9) -0.82799(14) 0.023(8) Uiso calc R H
C5' 1 -1.7188(4) -1.01717(10) -0.92870(14) 0.0249(6) Uani d . C
H5'1 1 -1.6638(4) -1.04600(10) -0.94035(14) 0.050(12) Uiso calc R H
H5'2 1 -1.6177(4) -0.99399(10) -0.92282(14) 0.019(8) Uiso calc R H
C6' 1 -1.8774(5) -1.00283(11) -0.98686(14) 0.0273(7) Uani d . C
H6'1 1 -1.8274(5) -1.00254(11) -1.02786(14) 0.043(11) Uiso calc R H
H6'2 1 -1.9185(5) -0.97166(11) -0.97909(14) 0.040(10) Uiso calc R H
C7' 1 -2.3042(5) -1.01717(12) -1.0507(2) 0.0366(8) Uani d . C
H7'1 1 -2.4102(9) -1.0381(4) -1.0524(9) 0.037(10) Uiso calc R H
H7'2 1 -2.2832(12) -1.0122(7) -1.0953(3) 0.054(12) Uiso calc R H
H7'3 1 -2.3335(19) -0.9882(4) -1.0319(6) 0.030(9) Uiso calc R H
C8' 1 -2.0289(5) -1.09754(12) -1.0329(2) 0.0327(7) Uani d . C
H8'1 1 -2.1438(10) -1.1159(4) -1.0444(14) 0.062(14) Uiso calc R H
H8'2 1 -1.9347(33) -1.1136(5) -0.9999(6) 0.086(18) Uiso calc R H
H8'3 1 -1.9778(41) -1.09219(12) -1.0725(9) 0.078(16) Uiso calc R H
C9' 1 -1.9960(4) -1.10962(10) -0.78399(14) 0.0213(6) Uani d . C
C10' 1 -2.0300(4) -1.11281(9) -0.71567(13) 0.0189(6) Uani d . C
C11' 1 -2.0240(4) -1.15557(10) -0.68650(14) 0.0226(6) Uani d . C
H11' 1 -2.0036(4) -1.18190(10) -0.71047(14) 0.018(8) Uiso calc R H
C12' 1 -2.0482(5) -1.15904(10) -0.62179(14) 0.0255(6) Uani d . C
H12' 1 -2.0434(5) -1.18768(10) -0.60057(14) 0.030(9) Uiso calc R H
C13' 1 -2.0794(4) -1.11985(11) -0.58907(14) 0.0229(6) Uani d . C
C14' 1 -2.0934(4) -1.07756(10) -0.61783(14) 0.0233(6) Uani d . C
H14' 1 -2.1218(4) -1.05161(10) -0.59454(14) 0.025(9) Uiso calc R H
C15' 1 -2.0650(4) -1.07405(10) -0.68171(14) 0.0222(6) Uani d . C
H15' 1 -2.0694(4) -1.04522(10) -0.70237(14) 0.019(8) Uiso calc R H
C16' 1 -1.8016(4) -0.96570(9) -0.78298(14) 0.0203(6) Uani d . C
C17' 1 -1.8738(4) -0.91937(10) -0.77379(14) 0.0201(6) Uani d . C
C18' 1 -1.9697(4) -0.89255(10) -0.82578(14) 0.0219(6) Uani d . C
H18' 1 -1.9974(4) -0.90434(10) -0.86939(14) 0.021(8) Uiso calc R H
C19' 1 -2.0242(4) -0.84912(11) -0.81398(15) 0.0248(6) Uani d . C
H19' 1 -2.0875(4) -0.83065(11) -0.84929(15) 0.060(13) Uiso calc R H
C20' 1 -1.9853(4) -0.83264(10) -0.74944(15) 0.0227(6) Uani d . C
C21' 1 -1.8903(5) -0.85872(10) -0.69730(15) 0.0259(7) Uani d . C
H21' 1 -1.8630(5) -0.84679(10) -0.65376(15) 0.053(12) Uiso calc R H
C22' 1 -1.8363(4) -0.90196(10) -0.70932(14) 0.0239(6) Uani d . C
H22' 1 -1.7731(4) -0.92024(10) -0.67378(14) 0.045(11) Uiso calc R H
O1' 1 -1.9542(3) -1.06743(7) -0.79901(9) 0.0215(4) Uani d . O
O2' 1 -2.0033(3) -1.14188(7) -0.82085(10) 0.0296(5) Uani d . O
O3' 1 -2.1454(4) -1.09041(9) -0.49264(12) 0.0466(7) Uani d . O
O4' 1 -2.0620(5) -1.15995(8) -0.49249(12) 0.0534(8) Uani d . O
O5' 1 -1.8571(3) -0.98012(6) -0.84603(9) 0.0207(4) Uani d . O
O6' 1 -1.7008(3) -0.98670(7) -0.73966(10) 0.0265(5) Uani d . O
O7' 1 -2.1109(4) -0.76237(8) -0.78300(13) 0.0415(6) Uani d . O
O8' 1 -2.0334(4) -0.77571(8) -0.67804(12) 0.0395(6) Uani d . O
N1' 1 -2.0991(4) -1.12354(10) -0.51945(13) 0.0285(6) Uani d . N
N2' 1 -2.0461(4) -0.78704(9) -0.73618(14) 0.0303(6) Uani d . N
Si3 1 -0.55735(12) -0.45738(3) -0.48126(4) 0.0231(2) Uani d . Si
C2* 1 -0.4401(4) -0.44620(10) -0.39343(14) 0.0237(6) Uani d . C
H2*1 1 -0.3631(4) -0.47278(10) -0.37533(14) 0.024(9) Uiso calc R H
H2*2 1 -0.3547(4) -0.41978(10) -0.39132(14) 0.043(11) Uiso calc R H
C3* 1 -0.5864(4) -0.43691(9) -0.35233(13) 0.0200(6) Uani d . C
H3* 1 -0.6574(4) -0.40894(9) -0.36985(13) 0.031(9) Uiso calc R H
C4* 1 -0.7288(4) -0.47467(9) -0.35133(14) 0.0207(6) Uani d . C
H4* 1 -0.8070(4) -0.46735(9) -0.31817(14) 0.012(7) Uiso calc R H
C5* 1 -0.8583(4) -0.48140(10) -0.41900(14) 0.0253(6) Uani d . C
H5*1 1 -0.9255(4) -0.45261(10) -0.43251(14) 0.022(8) Uiso calc R H
H5*2 1 -0.9546(4) -0.50446(10) -0.41492(14) 0.027(9) Uiso calc R H
C6* 1 -0.7564(5) -0.49633(10) -0.47378(15) 0.0278(7) Uani d . C
H6*1 1 -0.8485(5) -0.49717(10) -0.51641(15) 0.044(11) Uiso calc R H
H6*2 1 -0.7062(5) -0.52735(10) -0.46418(15) 0.033(9) Uiso calc R H
C7* 1 -0.3849(5) -0.48262(11) -0.52630(15) 0.0307(7) Uani d . C
H7*1 1 -0.4459(12) -0.4870(8) -0.5727(3) 0.069(15) Uiso calc R H
H7*2 1 -0.3414(28) -0.5119(4) -0.5065(8) 0.039(10) Uiso calc R H
H7*3 1 -0.2765(18) -0.4622(4) -0.5234(11) 0.056(13) Uiso calc R H
C8* 1 -0.6558(5) -0.40343(12) -0.5219(2) 0.0343(8) Uani d . C
H8*1 1 -0.7319(38) -0.3883(6) -0.4943(8) 0.098(19) Uiso calc R H
H8*2 1 -0.7352(37) -0.41022(15) -0.5651(7) 0.068(15) Uiso calc R H
H8*3 1 -0.5517(5) -0.3835(5) -0.5274(15) 0.065(14) Uiso calc R H
C9* 1 -0.4373(4) -0.38624(10) -0.26987(14) 0.0198(6) Uani d . C
C10* 1 -0.3285(4) -0.38098(10) -0.20022(13) 0.0190(6) Uani d . C
C11* 1 -0.2782(4) -0.33752(10) -0.17745(15) 0.0239(6) Uani d . C
H11* 1 -0.3140(4) -0.31224(10) -0.20565(15) 0.034(10) Uiso calc R H
C12* 1 -0.1755(5) -0.33087(10) -0.1135(2) 0.0265(7) Uani d . C
H12* 1 -0.1404(5) -0.30135(10) -0.0972(2) 0.022(8) Uiso calc R H
C13* 1 -0.1268(4) -0.36868(11) -0.07467(14) 0.0240(6) Uani d . C
C14* 1 -0.1738(5) -0.41226(10) -0.09596(15) 0.0257(6) Uani d . C
H14* 1 -0.1364(5) -0.43741(10) -0.06765(15) 0.034(10) Uiso calc R H
C15* 1 -0.2772(4) -0.41851(10) -0.15982(14) 0.0233(6) Uani d . C
H15* 1 -0.3125(4) -0.44811(10) -0.17573(14) 0.018(8) Uiso calc R H
C16* 1 -0.6221(4) -0.53393(9) -0.27299(14) 0.0202(6) Uani d . C
C17* 1 -0.5393(4) -0.58045(10) -0.26583(14) 0.0210(6) Uani d . C
C18* 1 -0.5187(4) -0.60638(10) -0.32015(15) 0.0235(6) Uani d . C
H18* 1 -0.5534(4) -0.59402(10) -0.36331(15) 0.036(10) Uiso calc R H
C19* 1 -0.4480(4) -0.64993(10) -0.31160(15) 0.0250(6) Uani d . C
H19* 1 -0.4347(4) -0.66778(10) -0.34851(15) 0.043(11) Uiso calc R H
C20* 1 -0.3969(4) -0.66711(10) -0.2480(2) 0.0238(6) Uani d . C
C21* 1 -0.4147(4) -0.64179(10) -0.19269(15) 0.0254(6) Uani d . C
H21* 1 -0.3774(4) -0.65401(10) -0.14952(15) 0.032(9) Uiso calc R H
C22* 1 -0.4877(4) -0.59865(10) -0.20232(15) 0.0237(6) Uani d . C
H22* 1 -0.5032(4) -0.58105(10) -0.16541(15) 0.039(10) Uiso calc R H
O1* 1 -0.4928(3) -0.42849(7) -0.28350(9) 0.0213(4) Uani d . O
O2* 1 -0.4680(3) -0.35483(7) -0.30846(10) 0.0295(5) Uani d . O
O3* 1 0.0387(4) -0.39639(9) 0.02555(11) 0.0436(6) Uani d . O
O4* 1 0.0149(4) -0.32397(9) 0.01429(12) 0.0475(7) Uani d . O
O5* 1 -0.6310(3) -0.51768(6) -0.33392(9) 0.0222(4) Uani d . O
O6* 1 -0.6735(3) -0.51438(7) -0.22891(10) 0.0280(5) Uani d . O
O7* 1 -0.3225(4) -0.73687(8) -0.28668(12) 0.0408(6) Uani d . O
O8* 1 -0.2489(4) -0.72485(8) -0.18143(12) 0.0415(6) Uani d . O
N1* 1 -0.0160(4) -0.36238(10) -0.00652(12) 0.0287(6) Uani d . N
N2* 1 -0.3172(4) -0.71287(9) -0.23814(13) 0.0297(6) Uani d . N
Si4 1 -0.58990(12) -0.20302(3) 0.00950(4) 0.0238(2) Uani d . Si
C2" 1 -0.6225(4) -0.19568(10) 0.09640(14) 0.0232(6) Uani d . C
H2"1 1 -0.7093(4) -0.17006(10) 0.09860(14) 0.030(9) Uiso calc R H
H2"2 1 -0.6788(4) -0.22345(10) 0.11101(14) 0.020(8) Uiso calc R H
C3" 1 -0.4320(4) -0.18651(10) 0.14124(13) 0.0202(6) Uani d . C
H3" 1 -0.3796(4) -0.15787(10) 0.12646(13) 0.024(8) Uiso calc R H
C4" 1 -0.2859(4) -0.22380(9) 0.14349(14) 0.0216(6) Uani d . C
H4" 1 -0.1727(4) -0.21663(9) 0.17875(14) 0.015(7) Uiso calc R H
C5" 1 -0.2239(5) -0.22941(10) 0.07769(15) 0.0263(7) Uani d . C
H5"1 1 -0.1247(5) -0.25302(10) 0.08298(15) 0.028(9) Uiso calc R H
H5"2 1 -0.1665(5) -0.20062(10) 0.06716(15) 0.035(10) Uiso calc R H
C6" 1 -0.3826(5) -0.24235(11) 0.01898(14) 0.0284(7) Uani d . C
H6"1 1 -0.4251(5) -0.27362(11) 0.02530(14) 0.028(9) Uiso calc R H
H6"2 1 -0.3324(5) -0.24183(11) -0.02198(14) 0.043(11) Uiso calc R H
C7" 1 -0.8087(5) -0.22618(12) -0.0444(2) 0.0348(8) Uani d . C
H7"1 1 -0.9121(10) -0.2044(3) -0.0469(9) 0.041(11) Uiso calc R H
H7"2 1 -0.8431(18) -0.2548(4) -0.0259(6) 0.035(10) Uiso calc R H
H7"3 1 -0.7858(11) -0.2316(7) -0.0888(3) 0.031(9) Uiso calc R H
C8" 1 -0.5286(5) -0.14680(11) -0.0222(2) 0.0340(8) Uani d . C
H8"1 1 -0.6294(24) -0.1250(3) -0.0201(16) 0.096(20) Uiso calc R H
H8"2 1 -0.5147(50) -0.1500(3) -0.0680(6) 0.073(15) Uiso calc R H
H8"3 1 -0.4094(26) -0.1359(6) 0.0050(11) 0.099(20) Uiso calc R H
C9" 1 -0.4982(4) -0.13891(9) 0.22578(14) 0.0197(6) Uani d . C
C10" 1 -0.5266(4) -0.13745(9) 0.29548(13) 0.0194(6) Uani d . C
C11" 1 -0.5582(4) -0.09578(10) 0.32247(14) 0.0221(6) Uani d . C
H11" 1 -0.5604(4) -0.06891(10) 0.29706(14) 0.028(9) Uiso calc R H
C12" 1 -0.5866(4) -0.09349(10) 0.38662(14) 0.0225(6) Uani d . C
H12" 1 -0.6092(4) -0.06533(10) 0.40581(14) 0.016(7) Uiso calc R H
C13" 1 -0.5809(4) -0.13347(10) 0.42172(14) 0.0235(6) Uani d . C
C14" 1 -0.5518(5) -0.17526(10) 0.39606(15) 0.0263(7) Uani d . C
H14" 1 -0.5514(5) -0.20202(10) 0.42155(15) 0.031(9) Uiso calc R H
C15" 1 -0.5234(4) -0.17719(10) 0.33238(14) 0.0231(6) Uani d . C
H15" 1 -0.5015(4) -0.20554(10) 0.31356(14) 0.011(7) Uiso calc R H
C16" 1 -0.3224(4) -0.28191(10) 0.22147(14) 0.0223(6) Uani d . C
C17" 1 -0.4016(4) -0.32782(9) 0.22811(14) 0.0202(6) Uani d . C
C18" 1 -0.4699(4) -0.35567(10) 0.17355(14) 0.0237(6) Uani d . C
H18" 1 -0.4737(4) -0.34469(10) 0.13019(14) 0.033(10) Uiso calc R H
C19" 1 -0.5315(4) -0.39883(10) 0.18260(14) 0.0235(6) Uani d . C
H19" 1 -0.5750(4) -0.41804(10) 0.14579(14) 0.043(11) Uiso calc R H
C20" 1 -0.5292(4) -0.41395(10) 0.24610(15) 0.0226(6) Uani d . C
C21" 1 -0.4625(4) -0.38693(10) 0.30133(15) 0.0252(6) Uani d . C
H21" 1 -0.4599(4) -0.39798(10) 0.34458(15) 0.036(10) Uiso calc R H
C22" 1 -0.4010(4) -0.34405(10) 0.29157(14) 0.0238(6) Uani d . C
H22" 1 -0.3571(4) -0.32502(10) 0.32856(14) 0.037(10) Uiso calc R H
O1" 1 -0.4542(3) -0.18048(7) 0.20942(9) 0.0223(4) Uani d . O
O2" 1 -0.5122(3) -0.10615(7) 0.19011(10) 0.0278(5) Uani d . O
O3" 1 -0.5835(5) -0.16574(9) 0.52346(12) 0.0527(8) Uani d . O
O4" 1 -0.6694(4) -0.09589(8) 0.50912(11) 0.0329(5) Uani d . O
O5" 1 -0.3649(3) -0.26720(6) 0.15846(9) 0.0228(4) Uani d . O
O6" 1 -0.2267(3) -0.26175(7) 0.26713(10) 0.0264(5) Uani d . O
O7" 1 -0.6211(4) -0.48581(8) 0.20876(12) 0.0402(6) Uani d . O
O8" 1 -0.6153(4) -0.47058(8) 0.31143(11) 0.0380(6) Uani d . O
N1" 1 -0.6140(4) -0.13158(9) 0.49008(12) 0.0279(6) Uani d . N
N2" 1 -0.5921(4) -0.46002(9) 0.25604(13) 0.0282(6) Uani d . N

loop_
_atom_type_symbol
_atom_type_description
_atom_type_scat_dispersion_real
_atom_type_scat_dispersion_imag
_atom_type_scat_source
C C 0.0181 0.0091 'International Tables Vol C Tables 4.2.6.8 and 6.1.1.4'
H H 0.0000 0.0000 'International Tables Vol C Tables 4.2.6.8 and 6.1.1.4'
N N 0.0311 0.0180 'International Tables Vol C Tables 4.2.6.8 and 6.1.1.4'
O O 0.0492 0.0322 'International Tables Vol C Tables 4.2.6.8 and 6.1.1.4'
Si Si 0.2541 0.3302 'International Tables Vol C Tables 4.2.6.8 and 6.1.1.4'

loop_
_geom_angle_atom_site_label_1
_geom_angle_atom_site_label_2
_geom_angle_atom_site_label_3
_geom_angle
_geom_angle_publ_flag
C7 Si C2 110.8(2) yes
C7 Si C6 113.3(2) yes
C2 Si C6 103.83(14) yes
C7 Si C8 110.2(2) yes
C2 Si C8 108.81(14) yes
C6 Si C8 109.7(2) yes
C3 C2 Si 109.1(2) yes
C3 C2 H2A 109.9(2) no
Si C2 H2A 109.86(10) no
C3 C2 H2B 109.9(2) no
Si C2 H2B 109.86(10) no
H2A C2 H2B 108.3 no
O1 C3 C4 107.6(2) yes
O1 C3 C2 109.6(2) yes
C4 C3 C2 115.0(2) yes
O1 C3 H3 108.13(14) no
C4 C3 H3 108.1(2) no
C2 C3 H3 108.1(2) no
O5 C4 C3 110.5(2) yes
O5 C4 C5 107.2(2) yes
C3 C4 C5 111.7(2) yes
O5 C4 H4 109.15(14) no
C3 C4 H4 109.1(2) no
C5 C4 H4 109.1(2) no
C4 C5 C6 115.3(3) yes
C4 C5 H5A 108.4(2) no
C6 C5 H5A 108.4(2) no
C4 C5 H5B 108.4(2) no
C6 C5 H5B 108.4(2) no
H5A C5 H5B 107.5 no
C5 C6 Si 113.3(2) yes
C5 C6 H6A 108.9(2) no
Si C6 H6A 108.90(10) no
C5 C6 H6B 108.9(2) no
Si C6 H6B 108.90(11) no
H6A C6 H6B 107.7 no
Si C7 H7A 109.47(13) no
Si C7 H7B 109.47(11) no
H7A C7 H7B 109.5 no
Si C7 H7C 109.47(12) no
H7A C7 H7C 109.5 no
H7B C7 H7C 109.5 no
Si C8 H8A 109.47(11) no
Si C8 H8B 109.47(12) no
H8A C8 H8B 109.5 no
Si C8 H8C 109.47(13) no
H8A C8 H8C 109.5 no
H8B C8 H8C 109.5 no
O2 C9 O1 125.0(3) no
O2 C9 C10 123.0(3) no
O1 C9 C10 112.0(2) no
C11 C10 C15 120.7(3) no
C11 C10 C9 117.8(3) no
C15 C10 C9 121.5(3) no
C12 C11 C10 119.7(3) no
C12 C11 H11 120.1(2) no
C10 C11 H11 120.1(2) no
C13 C12 C11 118.1(3) no
C13 C12 H12 121.0(2) no
C11 C12 H12 121.0(2) no
C14 C13 C12 123.3(3) no
C14 C13 N1 118.7(3) no
C12 C13 N1 118.0(3) no
C13 C14 C15 118.6(3) no
C13 C14 H14 120.7(2) no
C15 C14 H14 120.7(2) no
C14 C15 C10 119.5(3) no
C14 C15 H15 120.2(2) no
C10 C15 H15 120.2(2) no
O6 C16 O5 125.7(3) no
O6 C16 C17 122.6(3) no
O5 C16 C17 111.6(2) no
C22 C17 C18 120.0(3) no
C22 C17 C16 117.4(2) no
C18 C17 C16 122.5(3) no
C19 C18 C17 119.8(3) no
C19 C18 H18 120.1(2) no
C17 C18 H18 120.1(2) no
C18 C19 C20 119.1(3) no
C18 C19 H19 120.4(2) no
C20 C19 H19 120.4(2) no
C19 C20 C21 122.1(3) no
C19 C20 N2 119.9(3) no
C21 C20 N2 118.0(3) no
C22 C21 C20 118.5(3) no
C22 C21 H21 120.7(2) no
C20 C21 H21 120.7(2) no
C21 C22 C17 120.4(3) no
C21 C22 H22 119.8(2) no
C17 C22 H22 119.8(2) no
C9 O1 C3 115.1(2) no
C16 O5 C4 117.3(2) no
O4 N1 O3 123.9(3) no
O4 N1 C13 118.2(3) no
O3 N1 C13 117.9(2) no
O7 N2 O8 123.8(3) no
O7 N2 C20 118.2(3) no
O8 N2 C20 118.0(3) no
C7' Si2 C2' 110.7(2) no
C7' Si2 C6' 113.19(15) no
C2' Si2 C6' 102.85(13) no
C7' Si2 C8' 110.2(2) no
C2' Si2 C8' 109.40(15) no
C6' Si2 C8' 110.2(2) no
C3' C2' Si2 109.6(2) no
C3' C2' H2'1 109.74(15) no
Si2 C2' H2'1 109.74(10) no
C3' C2' H2'2 109.74(15) no
Si2 C2' H2'2 109.74(10) no
H2'1 C2' H2'2 108.2 no
O1' C3' C4' 106.6(2) no
O1' C3' C2' 109.5(2) no
C4' C3' C2' 115.3(2) no
O1' C3' H3' 108.42(13) no
C4' C3' H3' 108.4(2) no
C2' C3' H3' 108.42(15) no
O5' C4' C3' 109.8(2) no
O5' C4' C5' 107.4(2) no
C3' C4' C5' 112.2(2) no
O5' C4' H4' 109.14(13) no
C3' C4' H4' 109.14(15) no
C5' C4' H4' 109.1(2) no
C4' C5' C6' 115.1(3) no
C4' C5' H5'1 108.5(2) no
C6' C5' H5'1 108.5(2) no
C4' C5' H5'2 108.5(2) no
C6' C5' H5'2 108.5(2) no
H5'1 C5' H5'2 107.5 no
C5' C6' Si2 112.3(2) no
C5' C6' H6'1 109.1(2) no
Si2 C6' H6'1 109.15(9) no
C5' C6' H6'2 109.1(2) no
Si2 C6' H6'2 109.15(10) no
H6'1 C6' H6'2 107.9 no
Si2 C7' H7'1 109.47(11) no
Si2 C7' H7'2 109.47(12) no
H7'1 C7' H7'2 109.5 no
Si2 C7' H7'3 109.47(12) no
H7'1 C7' H7'3 109.5 no
H7'2 C7' H7'3 109.5 no
Si2 C8' H8'1 109.47(12) no
Si2 C8' H8'2 109.47(11) no
H8'1 C8' H8'2 109.5 no
Si2 C8' H8'3 109.47(11) no
H8'1 C8' H8'3 109.5 no
H8'2 C8' H8'3 109.47(5) no
O2' C9' O1' 124.6(3) no
O2' C9' C10' 123.6(3) no
O1' C9' C10' 111.8(2) no
C15' C10' C11' 121.1(3) no
C15' C10' C9' 120.7(2) no
C11' C10' C9' 118.2(3) no
C12' C11' C10' 119.0(3) no
C12' C11' H11' 120.5(2) no
C10' C11' H11' 120.5(2) no
C13' C12' C11' 118.5(3) no
C13' C12' H12' 120.8(2) no
C11' C12' H12' 120.8(2) no
C14' C13' C12' 123.4(3) no
C14' C13' N1' 118.3(3) no
C12' C13' N1' 118.3(3) no
C13' C14' C15' 118.0(3) no
C13' C14' H14' 121.0(2) no
C15' C14' H14' 121.0(2) no
C14' C15' C10' 120.0(3) no
C14' C15' H15' 120.0(2) no
C10' C15' H15' 120.0(2) no
O6' C16' O5' 124.8(3) no
O6' C16' C17' 123.4(3) no
O5' C16' C17' 111.7(2) no
C18' C17' C22' 119.5(3) no
C18' C17' C16' 123.5(3) no
C22' C17' C16' 117.0(3) no
C19' C18' C17' 120.3(3) no
C19' C18' H18' 119.9(2) no
C17' C18' H18' 119.9(2) no
C18' C19' C20' 119.1(3) no
C18' C19' H19' 120.5(2) no
C20' C19' H19' 120.5(2) no
C21' C20' C19' 121.5(3) no
C21' C20' N2' 119.0(3) no
C19' C20' N2' 119.5(3) no
C22' C21' C20' 119.2(3) no
C22' C21' H21' 120.4(2) no
C20' C21' H21' 120.4(2) no
C21' C22' C17' 120.5(3) no
C21' C22' H22' 119.8(2) no
C17' C22' H22' 119.8(2) no
C9' O1' C3' 115.8(2) no
C16' O5' C4' 116.9(2) no
O3' N1' O4' 124.2(3) no
O3' N1' C13' 118.7(3) no
O4' N1' C13' 117.1(3) no
O7' N2' O8' 123.3(3) no
O7' N2' C20' 118.7(3) no
O8' N2' C20' 118.0(3) no
C7* Si3 C2* 110.05(14) no
C7* Si3 C8* 110.3(2) no
C2* Si3 C8* 109.91(15) no
C7* Si3 C6* 113.71(15) no
C2* Si3 C6* 103.22(14) no
C8* Si3 C6* 109.4(2) no
C3* C2* Si3 110.5(2) no
C3* C2* H2*1 109.5(2) no
Si3 C2* H2*1 109.54(9) no
C3* C2* H2*2 109.5(2) no
Si3 C2* H2*2 109.54(10) no
H2*1 C2* H2*2 108.1 no
O1* C3* C2* 110.0(2) no
O1* C3* C4* 106.7(2) no
C2* C3* C4* 115.4(2) no
O1* C3* H3* 108.16(13) no
C2* C3* H3* 108.2(2) no
C4* C3* H3* 108.2(2) no
O5* C4* C3* 110.2(2) no
O5* C4* C5* 106.6(2) no
C3* C4* C5* 111.7(2) no
O5* C4* H4* 109.39(14) no
C3* C4* H4* 109.4(2) no
C5* C4* H4* 109.4(2) no
C4* C5* C6* 114.7(3) no
C4* C5* H5*1 108.6(2) no
C6* C5* H5*1 108.6(2) no
C4* C5* H5*2 108.6(2) no
C6* C5* H5*2 108.6(2) no
H5*1 C5* H5*2 107.6 no
C5* C6* Si3 112.2(2) no
C5* C6* H6*1 109.2(2) no
Si3 C6* H6*1 109.16(9) no
C5* C6* H6*2 109.2(2) no
Si3 C6* H6*2 109.16(11) no
H6*1 C6* H6*2 107.9 no
Si3 C7* H7*1 109.47(11) no
Si3 C7* H7*2 109.47(11) no
H7*1 C7* H7*2 109.5 no
Si3 C7* H7*3 109.47(11) no
H7*1 C7* H7*3 109.5 no
H7*2 C7* H7*3 109.5 no
Si3 C8* H8*1 109.47(11) no
Si3 C8* H8*2 109.47(11) no
H8*1 C8* H8*2 109.5 no
Si3 C8* H8*3 109.47(12) no
H8*1 C8* H8*3 109.5 no
H8*2 C8* H8*3 109.5 no
O2* C9* O1* 125.0(3) no
O2* C9* C10* 122.8(3) no
O1* C9* C10* 112.2(2) no
C11* C10* C15* 120.8(3) no
C11* C10* C9* 118.0(3) no
C15* C10* C9* 121.1(3) no
C10* C11* C12* 120.3(3) no
C10* C11* H11* 119.9(2) no
C12* C11* H11* 119.9(2) no
C13* C12* C11* 117.6(3) no
C13* C12* H12* 121.2(2) no
C11* C12* H12* 121.2(2) no
C12* C13* C14* 123.5(3) no
C12* C13* N1* 118.4(3) no
C14* C13* N1* 118.0(3) no
C13* C14* C15* 118.4(3) no
C13* C14* H14* 120.8(2) no
C15* C14* H14* 120.8(2) no
C14* C15* C10* 119.4(3) no
C14* C15* H15* 120.3(2) no
C10* C15* H15* 120.3(2) no
O6* C16* O5* 125.6(3) no
O6* C16* C17* 123.1(3) no
O5* C16* C17* 111.3(2) no
C18* C17* C22* 119.8(3) no
C18* C17* C16* 122.2(3) no
C22* C17* C16* 118.0(3) no
C19* C18* C17* 120.4(3) no
C19* C18* H18* 119.8(2) no
C17* C18* H18* 119.8(2) no
C18* C19* C20* 118.7(3) no
C18* C19* H19* 120.6(2) no
C20* C19* H19* 120.6(2) no
C19* C20* C21* 122.1(3) no
C19* C20* N2* 119.3(3) no
C21* C20* N2* 118.6(3) no
C22* C21* C20* 118.3(3) no
C22* C21* H21* 120.9(2) no
C20* C21* H21* 120.9(2) no
C21* C22* C17* 120.7(3) no
C21* C22* H22* 119.6(2) no
C17* C22* H22* 119.6(2) no
C9* O1* C3* 115.2(2) no
C16* O5* C4* 118.0(2) no
O4* N1* O3* 123.9(3) no
O4* N1* C13* 118.5(3) no
O3* N1* C13* 117.6(3) no
O7* N2* O8* 123.8(3) no
O7* N2* C20* 118.3(3) no
O8* N2* C20* 117.9(3) no
C7" Si4 C8" 110.4(2) no
C7" Si4 C6" 113.3(2) no
C8" Si4 C6" 110.1(2) no
C7" Si4 C2" 110.9(2) no
C8" Si4 C2" 108.69(15) no
C6" Si4 C2" 103.18(14) no
C3" C2" Si4 109.2(2) no
C3" C2" H2"1 109.8(2) no
Si4 C2" H2"1 109.84(10) no
C3" C2" H2"2 109.8(2) no
Si4 C2" H2"2 109.84(10) no
H2"1 C2" H2"2 108.3 no
O1" C3" C2" 110.1(2) no
O1" C3" C4" 105.9(2) no
C2" C3" C4" 115.2(2) no
O1" C3" H3" 108.47(14) no
C2" C3" H3" 108.5(2) no
C4" C3" H3" 108.5(2) no
O5" C4" C3" 110.0(2) no
O5" C4" C5" 107.1(2) no
C3" C4" C5" 112.4(2) no
O5" C4" H4" 109.10(13) no
C3" C4" H4" 109.10(15) no
C5" C4" H4" 109.1(2) no
C4" C5" C6" 115.1(3) no
C4" C5" H5"1 108.5(2) no
C6" C5" H5"1 108.5(2) no
C4" C5" H5"2 108.5(2) no
C6" C5" H5"2 108.5(2) no
H5"1 C5" H5"2 107.5 no
C5" C6" Si4 112.2(2) no
C5" C6" H6"1 109.2(2) no
Si4 C6" H6"1 109.16(11) no
C5" C6" H6"2 109.2(2) no
Si4 C6" H6"2 109.16(10) no
H6"1 C6" H6"2 107.9 no
Si4 C7" H7"1 109.47(12) no
Si4 C7" H7"2 109.47(11) no
H7"1 C7" H7"2 109.5 no
Si4 C7" H7"3 109.47(12) no
H7"1 C7" H7"3 109.5 no
H7"2 C7" H7"3 109.5 no
Si4 C8" H8"1 109.47(12) no
Si4 C8" H8"2 109.47(11) no
H8"1 C8" H8"2 109.5 no
Si4 C8" H8"3 109.47(12) no
H8"1 C8" H8"3 109.5 no
H8"2 C8" H8"3 109.5 no
O2" C9" O1" 125.2(3) no
O2" C9" C10" 123.7(3) no
O1" C9" C10" 111.1(2) no
C11" C10" C15" 120.6(3) no
C11" C10" C9" 118.6(2) no
C15" C10" C9" 120.8(3) no
C12" C11" C10" 119.8(3) no
C12" C11" H11" 120.1(2) no
C10" C11" H11" 120.1(2) no
C13" C12" C11" 117.9(3) no
C13" C12" H12" 121.0(2) no
C11" C12" H12" 121.0(2) no
C14" C13" C12" 123.5(3) no
C14" C13" N1" 118.0(3) no
C12" C13" N1" 118.5(3) no
C13" C14" C15" 118.2(3) no
C13" C14" H14" 120.9(2) no
C15" C14" H14" 120.9(2) no
C14" C15" C10" 120.0(3) no
C14" C15" H15" 120.0(2) no
C10" C15" H15" 120.0(2) no
O6" C16" O5" 125.3(3) no
O6" C16" C17" 123.1(3) no
O5" C16" C17" 111.6(2) no
C22" C17" C18" 119.3(3) no
C22" C17" C16" 118.2(3) no
C18" C17" C16" 122.5(3) no
C19" C18" C17" 120.2(3) no
C19" C18" H18" 119.9(2) no
C17" C18" H18" 119.9(2) no
C18" C19" C20" 119.2(3) no
C18" C19" H19" 120.4(2) no
C20" C19" H19" 120.4(2) no
C19" C20" C21" 121.9(3) no
C19" C20" N2" 119.4(3) no
C21" C20" N2" 118.7(3) no
C22" C21" C20" 118.3(3) no
C22" C21" H21" 120.8(2) no
C20" C21" H21" 120.8(2) no
C21" C22" C17" 121.1(3) no
C21" C22" H22" 119.4(2) no
C17" C22" H22" 119.4(2) no
C9" O1" C3" 116.0(2) no
C16" O5" C4" 117.8(2) no
O3" N1" O4" 124.3(3) no
O3" N1" C13" 117.7(3) no
O4" N1" C13" 118.0(3) no
O7" N2" O8" 123.6(3) no
O7" N2" C20" 118.2(3) no
O8" N2" C20" 118.2(3) no

loop_
_geom_bond_atom_site_label_1
_geom_bond_atom_site_label_2
_geom_bond_distance
_geom_bond_publ_flag
Si C7 1.859(4) yes
Si C2 1.871(3) yes
Si C6 1.872(3) yes
Si C8 1.873(3) yes
C2 C3 1.522(4) yes
C2 H2A 0.99 no
C2 H2B 0.99 no
C3 O1 1.470(3) yes
C3 C4 1.514(4) yes
C3 H3 1.00 no
C4 O5 1.463(3) yes
C4 C5 1.527(4) yes
C4 H4 1.00 no
C5 C6 1.534(5) yes
C5 H5A 0.99 no
C5 H5B 0.99 no
C6 H6A 0.99 no
C6 H6B 0.99 no
C7 H7A 0.98 no
C7 H7B 0.98 no
C7 H7C 0.98 no
C8 H8A 0.98 no
C8 H8B 0.98 no
C8 H8C 0.98 no
C9 O2 1.208(4) yes
C9 O1 1.324(3) yes
C9 C10 1.495(4) yes
C10 C11 1.397(4) yes
C10 C15 1.398(4) yes
C11 C12 1.392(4) yes
C11 H11 0.95 no
C12 C13 1.380(4) yes
C12 H12 0.95 no
C13 C14 1.379(4) yes
C13 N1 1.473(4) yes
C14 C15 1.384(4) yes
C14 H14 0.95 no
C15 H15 0.95 no
C16 O6 1.204(4) yes
C16 O5 1.342(3) yes
C16 C17 1.495(4) yes
C17 C22 1.395(4) yes
C17 C18 1.396(4) yes
C18 C19 1.381(4) yes
C18 H18 0.95 no
C19 C20 1.384(4) yes
C19 H19 0.95 no
C20 C21 1.385(4) yes
C20 N2 1.465(4) yes
C21 C22 1.383(4) yes
C21 H21 0.95 no
C22 H22 0.95 no
O3 N1 1.227(3) yes
O4 N1 1.218(3) yes
O7 N2 1.225(4) yes
O8 N2 1.228(4) yes
Si2 C7' 1.864(3) no
Si2 C2' 1.872(3) no
Si2 C6' 1.878(3) no
Si2 C8' 1.878(3) no
C2' C3' 1.531(4) no
C2' H2'1 0.99 no
C2' H2'2 0.99 no
C3' O1' 1.459(3) no
C3' C4' 1.520(4) no
C3' H3' 1.00 no
C4' O5' 1.467(3) no
C4' C5' 1.531(4) no
C4' H4' 1.00 no
C5' C6' 1.541(4) no
C5' H5'1 0.99 no
C5' H5'2 0.99 no
C6' H6'1 0.99 no
C6' H6'2 0.99 no
C7' H7'1 0.98 no
C7' H7'2 0.98 no
C7' H7'3 0.98 no
C8' H8'1 0.98 no
C8' H8'2 0.98 no
C8' H8'3 0.98 no
C9' O2' 1.215(4) no
C9' O1' 1.334(4) no
C9' C10' 1.489(4) no
C10' C15' 1.394(4) no
C10' C11' 1.396(4) no
C11' C12' 1.391(4) no
C11' H11' 0.95 no
C12' C13' 1.383(4) no
C12' H12' 0.95 no
C13' C14' 1.378(4) no
C13' N1' 1.483(4) no
C14' C15' 1.385(4) no
C14' H14' 0.95 no
C15' H15' 0.95 no
C16' O6' 1.204(4) no
C16' O5' 1.353(3) no
C16' C17' 1.490(4) no
C17' C18' 1.399(4) no
C17' C22' 1.404(4) no
C18' C19' 1.378(4) no
C18' H18' 0.95 no
C19' C20' 1.395(4) no
C19' H19' 0.95 no
C20' C21' 1.387(4) no
C20' N2' 1.460(4) no
C21' C22' 1.373(4) no
C21' H21' 0.95 no
C22' H22' 0.95 no
O3' N1' 1.206(4) no
O4' N1' 1.215(4) no
O7' N2' 1.226(4) no
O8' N2' 1.235(4) no
Si3 C7* 1.861(3) no
Si3 C2* 1.870(3) no
Si3 C8* 1.871(3) no
Si3 C6* 1.873(3) no
C2* C3* 1.514(4) no
C2* H2*1 0.99 no
C2* H2*2 0.99 no
C3* O1* 1.467(3) no
C3* C4* 1.521(4) no
C3* H3* 1.00 no
C4* O5* 1.462(3) no
C4* C5* 1.529(4) no
C4* H4* 1.00 no
C5* C6* 1.540(4) no
C5* H5*1 0.99 no
C5* H5*2 0.99 no
C6* H6*1 0.99 no
C6* H6*2 0.99 no
C7* H7*1 0.98 no
C7* H7*2 0.98 no
C7* H7*3 0.98 no
C8* H8*1 0.98 no
C8* H8*2 0.98 no
C8* H8*3 0.98 no
C9* O2* 1.214(4) no
C9* O1* 1.323(3) no
C9* C10* 1.501(4) no
C10* C11* 1.389(4) no
C10* C15* 1.391(4) no
C11* C12* 1.392(4) no
C11* H11* 0.95 no
C12* C13* 1.378(4) no
C12* H12* 0.95 no
C13* C14* 1.379(4) no
C13* N1* 1.483(4) no
C14* C15* 1.390(4) no
C14* H14* 0.95 no
C15* H15* 0.95 no
C16* O6* 1.202(4) no
C16* O5* 1.340(3) no
C16* C17* 1.493(4) no
C17* C18* 1.394(4) no
C17* C22* 1.398(4) no
C18* C19* 1.381(4) no
C18* H18* 0.95 no
C19* C20* 1.388(4) no
C19* H19* 0.95 no
C20* C21* 1.397(4) no
C20* N2* 1.466(4) no
C21* C22* 1.377(4) no
C21* H21* 0.95 no
C22* H22* 0.95 no
O3* N1* 1.223(4) no
O4* N1* 1.217(4) no
O7* N2* 1.224(4) no
O8* N2* 1.228(4) no
Si4 C7" 1.867(3) no
Si4 C8" 1.871(3) no
Si4 C6" 1.874(3) no
Si4 C2" 1.876(3) no
C2" C3" 1.518(4) no
C2" H2"1 0.99 no
C2" H2"2 0.99 no
C3" O1" 1.465(3) no
C3" C4" 1.519(4) no
C3" H3" 1.00 no
C4" O5" 1.462(3) no
C4" C5" 1.530(4) no
C4" H4" 1.00 no
C5" C6" 1.537(4) no
C5" H5"1 0.99 no
C5" H5"2 0.99 no
C6" H6"1 0.99 no
C6" H6"2 0.99 no
C7" H7"1 0.98 no
C7" H7"2 0.98 no
C7" H7"3 0.98 no
C8" H8"1 0.98 no
C8" H8"2 0.98 no
C8" H8"3 0.98 no
C9" O2" 1.208(4) no
C9" O1" 1.329(3) no
C9" C10" 1.501(4) no
C10" C11" 1.390(4) no
C10" C15" 1.398(4) no
C11" C12" 1.388(4) no
C11" H11" 0.95 no
C12" C13" 1.382(4) no
C12" H12" 0.95 no
C13" C14" 1.376(4) no
C13" N1" 1.485(4) no
C14" C15" 1.378(4) no
C14" H14" 0.95 no
C15" H15" 0.95 no
C16" O6" 1.207(4) no
C16" O5" 1.349(3) no
C16" C17" 1.489(4) no
C17" C22" 1.398(4) no
C17" C18" 1.402(4) no
C18" C19" 1.375(4) no
C18" H18" 0.95 no
C19" C20" 1.386(4) no
C19" H19" 0.95 no
C20" C21" 1.396(4) no
C20" N2" 1.462(4) no
C21" C22" 1.371(4) no
C21" H21" 0.95 no
C22" H22" 0.95 no
O3" N1" 1.217(4) no
O4" N1" 1.221(3) no
O7" N2" 1.224(3) no
O8" N2" 1.234(3) no

loop_
_geom_torsion_atom_site_label_1
_geom_torsion_atom_site_label_2
_geom_torsion_atom_site_label_3
_geom_torsion_atom_site_label_4
_geom_torsion
_geom_torsion_publ_flag
C7 Si C2 C3 -166.0(2) no
C6 Si C2 C3 -44.1(2) yes
C8 Si C2 C3 72.7(2) no
Si C2 C3 O1 -177.3(2) no
Si C2 C3 C4 61.3(3) yes
O1 C3 C4 O5 -72.3(3) no
C2 C3 C4 O5 50.2(3) no
O1 C3 C4 C5 168.5(2) yes
C2 C3 C4 C5 -69.0(3) yes
O5 C4 C5 C6 -59.9(3) no
C3 C4 C5 C6 61.2(3) yes
C4 C5 C6 Si -49.8(3) yes
C7 Si C6 C5 160.2(2) no
C2 Si C6 C5 39.9(3) no
C8 Si C6 C5 -76.2(3) no
O2 C9 C10 C11 12.3(4) no
O1 C9 C10 C11 -167.4(3) no
O2 C9 C10 C15 -166.6(3) no
O1 C9 C10 C15 13.7(4) no
C15 C10 C11 C12 -0.9(4) no
C9 C10 C11 C12 -179.8(3) no
C10 C11 C12 C13 0.5(4) no
C11 C12 C13 C14 0.6(5) no
C11 C12 C13 N1 -179.3(3) no
C12 C13 C14 C15 -1.3(5) no
N1 C13 C14 C15 178.6(3) no
C13 C14 C15 C10 0.9(5) no
C11 C10 C15 C14 0.2(5) no
C9 C10 C15 C14 179.1(3) no
O6 C16 C17 C22 -15.8(4) no
O5 C16 C17 C22 165.7(2) no
O6 C16 C17 C18 161.2(3) no
O5 C16 C17 C18 -17.3(4) yes
C22 C17 C18 C19 1.6(4) no
C16 C17 C18 C19 -175.3(3) no
C17 C18 C19 C20 -1.5(4) no
C18 C19 C20 C21 0.1(4) no
C18 C19 C20 N2 -179.9(3) no
C19 C20 C21 C22 1.3(4) no
N2 C20 C21 C22 -178.7(3) no
C20 C21 C22 C17 -1.2(4) no
C18 C17 C22 C21 -0.2(4) no
C16 C17 C22 C21 176.9(3) no
O2 C9 O1 C3 3.1(4) no
C10 C9 O1 C3 -177.2(2) no
C4 C3 O1 C9 -145.0(2) no
C2 C3 O1 C9 89.2(3) no
O6 C16 O5 C4 -1.5(4) no
C17 C16 O5 C4 177.0(2) no
C3 C4 O5 C16 96.8(3) no
C5 C4 O5 C16 -141.3(3) no
C14 C13 N1 O4 -161.9(3) yes
C12 C13 N1 O4 18.1(4) no
C14 C13 N1 O3 18.9(4) no
C12 C13 N1 O3 -161.2(3) no
C19 C20 N2 O7 0.6(4) yes
C21 C20 N2 O7 -179.4(3) no
C19 C20 N2 O8 -179.2(3) yes
C21 C20 N2 O8 0.8(4) no
C7' Si2 C2' C3' -167.5(2) no
C6' Si2 C2' C3' -46.3(2) no
C8' Si2 C2' C3' 70.8(2) no
Si2 C2' C3' O1' -179.6(2) no
Si2 C2' C3' C4' 60.2(3) no
O1' C3' C4' O5' -68.5(3) no
C2' C3' C4' O5' 53.3(3) no
O1' C3' C4' C5' 172.2(2) no
C2' C3' C4' C5' -66.1(3) no
O5' C4' C5' C6' -59.4(3) no
C3' C4' C5' C6' 61.3(3) no
C4' C5' C6' Si2 -53.3(3) no
C7' Si2 C6' C5' 163.5(2) no
C2' Si2 C6' C5' 44.0(2) no
C8' Si2 C6' C5' -72.5(2) no
O2' C9' C10' C15' -164.3(3) no
O1' C9' C10' C15' 16.6(4) no
O2' C9' C10' C11' 16.3(4) no
O1' C9' C10' C11' -162.8(3) no
C15' C10' C11' C12' -1.8(4) no
C9' C10' C11' C12' 177.6(3) no
C10' C11' C12' C13' 0.7(4) no
C11' C12' C13' C14' 2.0(5) no
C11' C12' C13' N1' -178.1(3) no
C12' C13' C14' C15' -3.4(4) no
N1' C13' C14' C15' 176.7(3) no
C13' C14' C15' C10' 2.2(4) no
C11' C10' C15' C14' 0.4(4) no
C9' C10' C15' C14' -179.0(3) no
O6' C16' C17' C18' 171.2(3) no
O5' C16' C17' C18' -6.4(4) yes
O6' C16' C17' C22' -6.7(4) no
O5' C16' C17' C22' 175.7(2) no
C22' C17' C18' C19' 1.1(4) no
C16' C17' C18' C19' -176.8(3) no
C17' C18' C19' C20' -1.1(4) no
C18' C19' C20' C21' 1.1(5) no
C18' C19' C20' N2' -178.7(3) no
C19' C20' C21' C22' -1.1(5) no
N2' C20' C21' C22' 178.7(3) no
C20' C21' C22' C17' 1.1(5) no
C18' C17' C22' C21' -1.1(4) no
C16' C17' C22' C21' 176.9(3) no
O2' C9' O1' C3' 4.0(4) no
C10' C9' O1' C3' -176.9(2) no
C4' C3' O1' C9' -147.3(2) no
C2' C3' O1' C9' 87.3(3) no
O6' C16' O5' C4' -3.3(4) no
C17' C16' O5' C4' 174.3(2) no
C3' C4' O5' C16' 102.6(3) no
C5' C4' O5' C16' -135.2(2) no
C14' C13' N1' O3' 7.4(4) yes
C12' C13' N1' O3' -172.5(3) no
C14' C13' N1' O4' -170.7(3) yes
C12' C13' N1' O4' 9.4(4) no
C21' C20' N2' O7' 172.0(3) no
C19' C20' N2' O7' -8.2(4) yes
C21' C20' N2' O8' -9.7(4) no
C19' C20' N2' O8' 170.1(3) yes
C7* Si3 C2* C3* -165.9(2) no
C8* Si3 C2* C3* 72.4(2) no
C6* Si3 C2* C3* -44.2(2) no
Si3 C2* C3* O1* 179.6(2) no
Si3 C2* C3* C4* 58.8(3) no
O1* C3* C4* O5* -70.9(3) no
C2* C3* C4* O5* 51.7(3) no
O1* C3* C4* C5* 170.7(2) no
C2* C3* C4* C5* -66.7(3) no
O5* C4* C5* C6* -57.5(3) no
C3* C4* C5* C6* 63.0(3) no
C4* C5* C6* Si3 -53.8(3) no
C7* Si3 C6* C5* 161.7(2) no
C2* Si3 C6* C5* 42.5(2) no
C8* Si3 C6* C5* -74.5(2) no
O2* C9* C10* C11* 6.7(4) no
O1* C9* C10* C11* -173.7(3) no
O2* C9* C10* C15* -172.5(3) no
O1* C9* C10* C15* 7.1(4) no
C15* C10* C11* C12* -0.2(4) no
C9* C10* C11* C12* -179.3(3) no
C10* C11* C12* C13* 0.2(4) no
C11* C12* C13* C14* 0.2(5) no
C11* C12* C13* N1* 179.5(3) no
C12* C13* C14* C15* -0.5(5) no
N1* C13* C14* C15* -179.8(3) no
C13* C14* C15* C10* 0.5(5) no
C11* C10* C15* C14* -0.2(4) no
C9* C10* C15* C14* 179.0(3) no
O6* C16* C17* C18* 165.8(3) no
O5* C16* C17* C18* -14.1(4) yes
O6* C16* C17* C22* -12.0(4) no
O5* C16* C17* C22* 168.2(3) no
C22* C17* C18* C19* 0.1(4) no
C16* C17* C18* C19* -177.5(3) no
C17* C18* C19* C20* -0.5(5) no
C18* C19* C20* C21* 0.0(5) no
C18* C19* C20* N2* -178.5(3) no
C19* C20* C21* C22* 0.8(5) no
N2* C20* C21* C22* 179.3(3) no
C20* C21* C22* C17* -1.2(4) no
C18* C17* C22* C21* 0.7(4) no
C16* C17* C22* C21* 178.5(3) no
O2* C9* O1* C3* 4.4(4) no
C10* C9* O1* C3* -175.1(2) no
C2* C3* O1* C9* 85.2(3) no
C4* C3* O1* C9* -148.9(2) no
O6* C16* O5* C4* -6.9(4) no
C17* C16* O5* C4* 173.0(2) no
C3* C4* O5* C16* 104.9(3) no
C5* C4* O5* C16* -133.6(3) no
C12* C13* N1* O4* 5.7(4) no
C14* C13* N1* O4* -175.0(3) yes
C12* C13* N1* O3* -174.5(3) no
C14* C13* N1* O3* 4.9(4) yes
C19* C20* N2* O7* -10.0(4) yes
C21* C20* N2* O7* 171.5(3) no
C19* C20* N2* O8* 170.0(3) yes
C21* C20* N2* O8* -8.6(4) no
C7" Si4 C2" C3" 168.1(2) no
C8" Si4 C2" C3" -70.4(2) no
C6" Si4 C2" C3" 46.5(2) no
Si4 C2" C3" O1" 179.8(2) no
Si4 C2" C3" C4" -60.6(3) no
O1" C3" C4" O5" 69.5(3) no
C2" C3" C4" O5" -52.5(3) no
O1" C3" C4" C5" -171.3(2) no
C2" C3" C4" C5" 66.7(3) no
O5" C4" C5" C6" 59.9(3) no
C3" C4" C5" C6" -61.0(3) no
C4" C5" C6" Si4 52.6(3) no
C7" Si4 C6" C5" -163.6(2) no
C8" Si4 C6" C5" 72.2(3) no
C2" Si4 C6" C5" -43.6(3) no
O2" C9" C10" C11" -4.6(4) no
O1" C9" C10" C11" 174.8(2) no
O2" C9" C10" C15" 174.8(3) no
O1" C9" C10" C15" -5.8(4) no
C15" C10" C11" C12" 0.1(4) no
C9" C10" C11" C12" 179.5(3) no
C10" C11" C12" C13" 0.4(4) no
C11" C12" C13" C14" -1.1(5) no
C11" C12" C13" N1" -179.1(3) no
C12" C13" C14" C15" 1.3(5) no
N1" C13" C14" C15" 179.2(3) no
C13" C14" C15" C10" -0.7(5) no
C11" C10" C15" C14" 0.1(5) no
C9" C10" C15" C14" -179.3(3) no
O6" C16" C17" C22" 14.4(4) no
O5" C16" C17" C22" -168.0(3) no
O6" C16" C17" C18" -163.2(3) no
O5" C16" C17" C18" 14.3(4) no
C22" C17" C18" C19" -1.5(5) no
C16" C17" C18" C19" 176.2(3) no
C17" C18" C19" C20" 1.5(5) no
C18" C19" C20" C21" -1.4(5) no
C18" C19" C20" N2" -179.2(3) no
C19" C20" C21" C22" 1.1(5) no
N2" C20" C21" C22" 178.9(3) no
C20" C21" C22" C17" -1.0(5) no
C18" C17" C22" C21" 1.2(5) no
C16" C17" C22" C21" -176.5(3) no
O2" C9" O1" C3" -3.5(4) no
C10" C9" O1" C3" 177.2(2) no
C2" C3" O1" C9" -85.6(3) no
C4" C3" O1" C9" 149.2(2) no
O6" C16" O5" C4" 1.4(4) no
C17" C16" O5" C4" -176.1(2) no
C3" C4" O5" C16" -98.4(3) no
C5" C4" O5" C16" 139.2(3) no
O5" O16" C17" C18" 14.3(4) yes
C14" C13" N1" O3" 11.7(5) yes
C12" C13" N1" O3" -170.2(3) no
C14" C13" N1" O4" -168.5(3) yes
C12" C13" N1" O4" 9.6(4) no
C19" C20" N2" O7" 9.5(4) yes
C21" C20" N2" O7" -168.4(3) no
C19" C20" N2" O8" -169.6(3) yes
C21" C20" N2" O8" 12.6(4) no
